data_4311458
loop_
_publ_author_name
'Svilen Bobev'
'Joe D. Thompson'
'John L. Sarrao'
'Marilyn M. Olmstead'
'H\%akon Hope'
'Susan M. Kauzlarich'

_publ_contact_author
;
Dr. Svilen Bobev
LANSCE-12   Mail Stop H805
Los Alamos National Laboratory
Los Alamos, NM 87545
Phone: (505) 665-7272
Fax: (505) 665-2676
e-mail: sbobev@lanl.gov
USA
;
_publ_section_title
;
 Probing the Limits of the Zintl Concept: Structure and Bonding in
 Rare-Earth and Alkaline-Earth Zinc-Antimonides Yb9Zn4+xSb9 and
 Ca9Zn4.5Sb9
;
_journal_name_full 'Inorganic Chemistry'
_journal_page_first 5044
_journal_page_last 5052
_journal_paper_doi 10.1021/ic049836j
_journal_volume 43
_journal_year 2004
_chemical_formula_moiety Yb18Zn8.45Sb18
_chemical_formula_sum 'Sb18 Yb18 Zn8.45'
_chemical_formula_weight 5859.08
_chemical_melting_point ?
_chemical_name_common Yb18Zn8.45Sb18
_chemical_name_systematic
; 
 ? 
;
_space_group_IT_number 55
_symmetry_cell_setting orthorhombic
_symmetry_space_group_name_Hall '-P 2 2ab'
_symmetry_space_group_name_H-M 'P b a m'
_atom_sites_solution_hydrogens geom
_atom_sites_solution_primary direct
_atom_sites_solution_secondary difmap
_audit_creation_method SHELXL-97
_cell_angle_alpha 90.00
_cell_angle_beta 90.00
_cell_angle_gamma 90.00
_cell_formula_units_Z 1
_cell_length_a 21.677(2)
_cell_length_b 12.322(1)
_cell_length_c 4.5259(4)
_cell_measurement_reflns_used 2135
_cell_measurement_temperature 90(3)
_cell_measurement_theta_max 31.5
_cell_measurement_theta_min 1.9
_cell_volume 1208.89(18)
_computing_cell_refinement 'SMART (Bruker, 2000)'
_computing_data_collection 'SMART (Bruker, 2000)'
_computing_data_reduction 'SAINT (Bruker, 1999)'
_computing_molecular_graphics 'SHELXTL 5.1 (Sheldrick, 1994)'
_computing_publication_material 'SHELXL-97 (Sheldrick, 1997)'
_computing_structure_refinement 'SHELXL-97 (Sheldrick, 1997)'
_computing_structure_solution 'SHELXS-97 (Sheldrick, 1990)'
_diffrn_ambient_temperature 90(3)
_diffrn_detector_area_resol_mean 8.3
_diffrn_measured_fraction_theta_full 0.955
_diffrn_measured_fraction_theta_max 0.955
_diffrn_measurement_device_type 'Bruker Smart 1000'
_diffrn_measurement_method \w
_diffrn_radiation_monochromator graphite
_diffrn_radiation_source 'normal-focus sealed tube'
_diffrn_radiation_type MoK\a
_diffrn_radiation_wavelength 0.71073
_diffrn_reflns_av_R_equivalents 0.0491
_diffrn_reflns_av_sigmaI/netI 0.0406
_diffrn_reflns_limit_h_max 30
_diffrn_reflns_limit_h_min -31
_diffrn_reflns_limit_k_max 17
_diffrn_reflns_limit_k_min -15
_diffrn_reflns_limit_l_max 6
_diffrn_reflns_limit_l_min -3
_diffrn_reflns_number 10672
_diffrn_reflns_theta_full 31.45
_diffrn_reflns_theta_max 31.45
_diffrn_reflns_theta_min 1.88
_exptl_absorpt_coefficient_mu 48.349
_exptl_absorpt_correction_T_max 0.1959
_exptl_absorpt_correction_T_min 0.1047
_exptl_absorpt_correction_type empirical
_exptl_crystal_colour dark-metallic
_exptl_crystal_density_diffrn 8.048
_exptl_crystal_density_method 'not measured'
_exptl_crystal_description irregular
_exptl_crystal_F_000 2431.6
_exptl_crystal_size_max 0.09
_exptl_crystal_size_mid 0.06
_exptl_crystal_size_min 0.05
_refine_diff_density_max 3.463
_refine_diff_density_min -2.601
_refine_diff_density_rms 0.614
_refine_ls_extinction_coef 0.00076(5)
_refine_ls_extinction_expression Fc^*^=kFc[1+0.001xFc^2^\l^3^/sin(2\q)]^-1/4^
_refine_ls_extinction_method SHELXL
_refine_ls_goodness_of_fit_ref 1.069
_refine_ls_hydrogen_treatment mixed
_refine_ls_matrix_type full
_refine_ls_number_parameters 77
_refine_ls_number_reflns 2135
_refine_ls_number_restraints 0
_refine_ls_restrained_S_all 1.069
_refine_ls_R_factor_all 0.0423
_refine_ls_R_factor_gt 0.0309
_refine_ls_shift/su_max 0.000
_refine_ls_shift/su_mean 0.000
_refine_ls_structure_factor_coef Fsqd
_refine_ls_weighting_details 'calc w=1/[\s^2^(Fo^2^)+(0.0367P)^2^+13.9238P] where P=(Fo^2^+2Fc^2^)/3'
_refine_ls_weighting_scheme calc
_refine_ls_wR_factor_gt 0.0718
_refine_ls_wR_factor_ref 0.0770
_reflns_number_gt 1784
_reflns_number_total 2135
_reflns_threshold_expression >2sigma(I)
_cod_data_source_file ic049836jsi20040209_113236_1.cif
_cod_data_source_block Yb18Zn8.45(3)Sb18
_cod_depositor_comments
;
The following automatic conversions were performed:
'_symmetry_cell_setting' value 'Orthorhombic' changed to 'orthorhombic'
according to '/home/adriana/struct/CIF-dictionaries/cif_core.dic'
dictionary named 'cif_core.dic' version 2.4.1 from 2010-06-29.

Automatic conversion script
Id: cif_fix_enum 1555 2011-01-17 13:19:09Z saulius 

The following automatic conversions were performed:

'_chemical_melting_point' value 'not measured' was changed to '?' -
the value is undefined or not given.

Automatic conversion script
Id: cif_fix_values 1569 2011-02-09 13:29:24Z adriana 
;
_cod_original_cell_volume 1208.9(2)
_cod_database_code 4311458

loop_
_symmetry_equiv_pos_as_xyz
'x, y, z'
'-x, -y, z'
'-x+1/2, y+1/2, -z'
'x+1/2, -y+1/2, -z'
'-x, -y, -z'
'x, y, -z'
'x-1/2, -y-1/2, z'
'-x-1/2, y-1/2, z'

loop_
_atom_site_label
_atom_site_type_symbol
_atom_site_fract_x
_atom_site_fract_y
_atom_site_fract_z
_atom_site_U_iso_or_equiv
_atom_site_adp_type
_atom_site_occupancy
_atom_site_symmetry_multiplicity
_atom_site_calc_flag
_atom_site_refinement_flags
_atom_site_disorder_assembly
_atom_site_disorder_group
Yb1 Yb 0.0000 0.0000 0.5000 0.00530(16) Uani 1 4 d S . .
Yb2 Yb 0.13852(2) 0.13400(4) 0.0000 0.00473(13) Uani 1 2 d S . .
Yb3 Yb 0.09070(2) 0.43433(5) 0.0000 0.00405(13) Uani 1 2 d S . .
Yb4 Yb 0.26273(2) 0.37591(4) 0.0000 0.00538(13) Uani 1 2 d S . .
Yb5 Yb 0.39874(2) 0.20956(5) 0.5000 0.00604(13) Uani 1 2 d S . .
Sb1 Sb 0.0000 0.5000 0.5000 0.0035(2) Uani 1 4 d S . .
Sb2 Sb 0.49606(4) 0.30711(7) 0.0000 0.00475(17) Uani 1 2 d S . .
Sb3 Sb 0.30615(4) 0.11953(7) 0.0000 0.00422(17) Uani 1 2 d S . .
Sb4 Sb 0.35275(4) 0.45826(7) 0.5000 0.00343(16) Uani 1 2 d S . .
Sb5 Sb 0.16837(4) 0.30874(7) 0.5000 0.00317(17) Uani 1 2 d S . .
Zn1 Zn 0.04684(7) 0.27512(13) 0.5000 0.0060(3) Uani 1 2 d S . .
Zn2 Zn 0.23947(7) 0.11572(13) 0.5000 0.0061(3) Uani 1 2 d S . .
Zn3 Zn 0.3956(8) 0.3894(18) 0.0000 0.023(6) Uani 0.113(8) 2 d SP . .

loop_
_atom_site_aniso_label
_atom_site_aniso_U_11
_atom_site_aniso_U_22
_atom_site_aniso_U_33
_atom_site_aniso_U_23
_atom_site_aniso_U_13
_atom_site_aniso_U_12
Yb1 0.0057(3) 0.0054(4) 0.0048(4) 0.000 0.000 -0.0007(3)
Yb2 0.0061(2) 0.0063(3) 0.0018(3) 0.000 0.000 0.00074(19)
Yb3 0.0044(2) 0.0060(3) 0.0017(3) 0.000 0.000 0.00057(18)
Yb4 0.0071(2) 0.0061(3) 0.0030(3) 0.000 0.000 -0.00146(19)
Yb5 0.0042(2) 0.0072(3) 0.0067(3) 0.000 0.000 -0.00082(19)
Sb1 0.0046(5) 0.0046(5) 0.0014(6) 0.000 0.000 0.0005(4)
Sb2 0.0069(3) 0.0055(4) 0.0018(4) 0.000 0.000 -0.0008(3)
Sb3 0.0043(3) 0.0068(4) 0.0015(4) 0.000 0.000 0.0008(3)
Sb4 0.0035(3) 0.0046(4) 0.0022(4) 0.000 0.000 -0.0002(3)
Sb5 0.0038(3) 0.0044(4) 0.0013(4) 0.000 0.000 0.0002(3)
Zn1 0.0047(6) 0.0087(7) 0.0046(7) 0.000 0.000 -0.0013(5)
Zn2 0.0054(6) 0.0097(8) 0.0032(8) 0.000 0.000 0.0002(5)
Zn3 0.013(8) 0.052(14) 0.003(8) 0.000 0.000 0.011(7)

loop_
_atom_type_symbol
_atom_type_description
_atom_type_scat_dispersion_real
_atom_type_scat_dispersion_imag
_atom_type_scat_source
Zn Zn 0.2839 1.4301 'International Tables Vol C Tables 4.2.6.8 and 6.1.1.4'
Sb Sb -0.5866 1.5461 'International Tables Vol C Tables 4.2.6.8 and 6.1.1.4'
Yb Yb -0.3850 5.5486 'International Tables Vol C Tables 4.2.6.8 and 6.1.1.4'

loop_
_geom_angle_atom_site_label_1
_geom_angle_atom_site_label_2
_geom_angle_atom_site_label_3
_geom_angle
_geom_angle_site_symmetry_1
_geom_angle_site_symmetry_3
_geom_angle_publ_flag
Sb4 Yb1 Sb4 180.0 7_565 3_546 ?
Sb4 Yb1 Sb2 81.903(18) 7_565 7_566 ?
Sb4 Yb1 Sb2 98.097(18) 3_546 7_566 ?
Sb4 Yb1 Sb2 98.097(18) 7_565 3_545 ?
Sb4 Yb1 Sb2 81.903(18) 3_546 3_545 ?
Sb2 Yb1 Sb2 180.0 7_566 3_545 ?
Sb4 Yb1 Sb2 81.903(18) 7_565 7_565 ?
Sb4 Yb1 Sb2 98.097(18) 3_546 7_565 ?
Sb2 Yb1 Sb2 87.15(2) 7_566 7_565 ?
Sb2 Yb1 Sb2 92.85(2) 3_545 7_565 ?
Sb4 Yb1 Sb2 98.097(18) 7_565 3_546 ?
Sb4 Yb1 Sb2 81.903(18) 3_546 3_546 ?
Sb2 Yb1 Sb2 92.85(2) 7_566 3_546 ?
Sb2 Yb1 Sb2 87.15(2) 3_545 3_546 ?
Sb2 Yb1 Sb2 180.00(2) 7_565 3_546 ?
Sb4 Yb1 Zn3 45.2(2) 7_565 7_565 ?
Sb4 Yb1 Zn3 134.8(2) 3_546 7_565 ?
Sb2 Yb1 Zn3 98.5(3) 7_566 7_565 ?
Sb2 Yb1 Zn3 81.5(3) 3_545 7_565 ?
Sb2 Yb1 Zn3 41.5(3) 7_565 7_565 ?
Sb2 Yb1 Zn3 138.5(3) 3_546 7_565 ?
Sb4 Yb1 Zn3 134.8(2) 7_565 3_546 ?
Sb4 Yb1 Zn3 45.2(2) 3_546 3_546 ?
Sb2 Yb1 Zn3 81.5(3) 7_566 3_546 ?
Sb2 Yb1 Zn3 98.5(3) 3_545 3_546 ?
Sb2 Yb1 Zn3 138.5(3) 7_565 3_546 ?
Sb2 Yb1 Zn3 41.5(3) 3_546 3_546 ?
Zn3 Yb1 Zn3 180.0(7) 7_565 3_546 ?
Sb4 Yb1 Zn3 45.2(2) 7_565 7_566 ?
Sb4 Yb1 Zn3 134.8(2) 3_546 7_566 ?
Sb2 Yb1 Zn3 41.5(3) 7_566 7_566 ?
Sb2 Yb1 Zn3 138.5(3) 3_545 7_566 ?
Sb2 Yb1 Zn3 98.5(3) 7_565 7_566 ?
Sb2 Yb1 Zn3 81.5(3) 3_546 7_566 ?
Zn3 Yb1 Zn3 81.2(4) 7_565 7_566 ?
Zn3 Yb1 Zn3 98.8(4) 3_546 7_566 ?
Sb4 Yb1 Zn3 134.8(2) 7_565 3_545 ?
Sb4 Yb1 Zn3 45.2(2) 3_546 3_545 ?
Sb2 Yb1 Zn3 138.5(3) 7_566 3_545 ?
Sb2 Yb1 Zn3 41.5(3) 3_545 3_545 ?
Sb2 Yb1 Zn3 81.5(3) 7_565 3_545 ?
Sb2 Yb1 Zn3 98.5(3) 3_546 3_545 ?
Zn3 Yb1 Zn3 98.8(4) 7_565 3_545 ?
Zn3 Yb1 Zn3 81.2(4) 3_546 3_545 ?
Zn3 Yb1 Zn3 180.0 7_566 3_545 ?
Sb4 Yb1 Zn1 97.52(3) 7_565 . ?
Sb4 Yb1 Zn1 82.48(3) 3_546 . ?
Sb2 Yb1 Zn1 46.678(14) 7_566 . ?
Sb2 Yb1 Zn1 133.322(14) 3_545 . ?
Sb2 Yb1 Zn1 46.678(14) 7_565 . ?
Sb2 Yb1 Zn1 133.322(14) 3_546 . ?
Zn3 Yb1 Zn1 79.1(3) 7_565 . ?
Zn3 Yb1 Zn1 100.9(3) 3_546 . ?
Zn3 Yb1 Zn1 79.1(3) 7_566 . ?
Zn3 Yb1 Zn1 100.9(3) 3_545 . ?
Sb4 Yb1 Zn1 82.48(3) 7_565 5_556 ?
Sb4 Yb1 Zn1 97.52(3) 3_546 5_556 ?
Sb2 Yb1 Zn1 133.322(14) 7_566 5_556 ?
Sb2 Yb1 Zn1 46.678(14) 3_545 5_556 ?
Sb2 Yb1 Zn1 133.322(14) 7_565 5_556 ?
Sb2 Yb1 Zn1 46.678(14) 3_546 5_556 ?
Zn3 Yb1 Zn1 100.9(3) 7_565 5_556 ?
Zn3 Yb1 Zn1 79.1(3) 3_546 5_556 ?
Zn3 Yb1 Zn1 100.9(3) 7_566 5_556 ?
Zn3 Yb1 Zn1 79.1(3) 3_545 5_556 ?
Zn1 Yb1 Zn1 180.0 . 5_556 ?
Zn3 Yb2 Sb4 49.02(10) 3_545 3_545 ?
Zn3 Yb2 Sb4 49.02(10) 3_545 3_546 ?
Sb4 Yb2 Sb4 92.30(3) 3_545 3_546 ?
Zn3 Yb2 Zn2 95.5(2) 3_545 . ?
Sb4 Yb2 Zn2 115.22(3) 3_545 . ?
Sb4 Yb2 Zn2 52.54(3) 3_546 . ?
Zn3 Yb2 Zn2 95.5(2) 3_545 1_554 ?
Sb4 Yb2 Zn2 52.54(3) 3_545 1_554 ?
Sb4 Yb2 Zn2 115.22(3) 3_546 1_554 ?
Zn2 Yb2 Zn2 91.62(4) . 1_554 ?
Zn3 Yb2 Sb2 89.4(3) 3_545 7_565 ?
Sb4 Yb2 Sb2 102.51(2) 3_545 7_565 ?
Sb4 Yb2 Sb2 102.51(2) 3_546 7_565 ?
Zn2 Yb2 Sb2 133.73(2) . 7_565 ?
Zn2 Yb2 Sb2 133.73(2) 1_554 7_565 ?
Zn3 Yb2 Sb5 134.74(2) 3_545 . ?
Sb4 Yb2 Sb5 164.84(3) 3_545 . ?
Sb4 Yb2 Sb5 86.674(18) 3_546 . ?
Zn2 Yb2 Sb5 53.05(3) . . ?
Zn2 Yb2 Sb5 114.59(3) 1_554 . ?
Sb2 Yb2 Sb5 92.47(2) 7_565 . ?
Zn3 Yb2 Sb5 134.74(2) 3_545 1_554 ?
Sb4 Yb2 Sb5 86.674(18) 3_545 1_554 ?
Sb4 Yb2 Sb5 164.84(3) 3_546 1_554 ?
Zn2 Yb2 Sb5 114.59(3) . 1_554 ?
Zn2 Yb2 Sb5 53.05(3) 1_554 1_554 ?
Sb2 Yb2 Sb5 92.47(2) 7_565 1_554 ?
Sb5 Yb2 Sb5 90.37(3) . 1_554 ?
Zn3 Yb2 Zn1 110.5(2) 3_545 1_554 ?
Sb4 Yb2 Zn1 84.85(2) 3_545 1_554 ?
Sb4 Yb2 Zn1 148.08(3) 3_546 1_554 ?
Zn2 Yb2 Zn1 153.96(4) . 1_554 ?
Zn2 Yb2 Zn1 88.01(3) 1_554 1_554 ?
Sb2 Yb2 Zn1 47.88(2) 7_565 1_554 ?
Sb5 Yb2 Zn1 103.89(3) . 1_554 ?
Sb5 Yb2 Zn1 46.91(3) 1_554 1_554 ?
Zn3 Yb2 Zn1 110.5(2) 3_545 . ?
Sb4 Yb2 Zn1 148.08(3) 3_545 . ?
Sb4 Yb2 Zn1 84.85(2) 3_546 . ?
Zn2 Yb2 Zn1 88.01(3) . . ?
Zn2 Yb2 Zn1 153.96(4) 1_554 . ?
Sb2 Yb2 Zn1 47.88(2) 7_565 . ?
Sb5 Yb2 Zn1 46.91(3) . . ?
Sb5 Yb2 Zn1 103.89(3) 1_554 . ?
Zn1 Yb2 Zn1 81.19(4) 1_554 . ?
Zn3 Yb2 Sb3 101.0(3) 3_545 . ?
Sb4 Yb2 Sb3 84.60(2) 3_545 . ?
Sb4 Yb2 Sb3 84.60(2) 3_546 . ?
Zn2 Yb2 Sb3 45.89(2) . . ?
Zn2 Yb2 Sb3 45.89(2) 1_554 . ?
Sb2 Yb2 Sb3 169.59(3) 7_565 . ?
Sb5 Yb2 Sb3 80.24(2) . . ?
Sb5 Yb2 Sb3 80.24(2) 1_554 . ?
Zn1 Yb2 Sb3 126.53(3) 1_554 . ?
Zn1 Yb2 Sb3 126.53(3) . . ?
Zn3 Yb2 Yb4 47.7(3) 3_545 3_545 ?
Sb4 Yb2 Yb4 52.686(15) 3_545 3_545 ?
Sb4 Yb2 Yb4 52.686(15) 3_546 3_545 ?
Zn2 Yb2 Yb4 63.49(3) . 3_545 ?
Zn2 Yb2 Yb4 63.49(3) 1_554 3_545 ?
Sb2 Yb2 Yb4 137.17(2) 7_565 3_545 ?
Sb5 Yb2 Yb4 116.531(19) . 3_545 ?
Sb5 Yb2 Yb4 116.531(19) 1_554 3_545 ?
Zn1 Yb2 Yb4 137.21(2) 1_554 3_545 ?
Zn1 Yb2 Yb4 137.21(2) . 3_545 ?
Sb3 Yb2 Yb4 53.246(18) . 3_545 ?
Sb1 Yb3 Sb1 93.571(15) 1_554 . ?
Sb1 Yb3 Zn1 56.38(3) 1_554 1_554 ?
Sb1 Yb3 Zn1 119.73(3) . 1_554 ?
Sb1 Yb3 Zn1 119.73(3) 1_554 . ?
Sb1 Yb3 Zn1 56.38(3) . . ?
Zn1 Yb3 Zn1 92.14(4) 1_554 . ?
Sb1 Yb3 Sb3 104.893(17) 1_554 3 ?
Sb1 Yb3 Sb3 104.893(17) . 3 ?
Zn1 Yb3 Sb3 131.13(2) 1_554 3 ?
Zn1 Yb3 Sb3 131.13(2) . 3 ?
Sb1 Yb3 Sb5 165.78(2) 1_554 . ?
Sb1 Yb3 Sb5 86.796(12) . . ?
Zn1 Yb3 Sb5 111.38(3) 1_554 . ?
Zn1 Yb3 Sb5 49.57(3) . . ?
Sb3 Yb3 Sb5 88.70(2) 3 . ?
Sb1 Yb3 Sb5 86.796(12) 1_554 1_554 ?
Sb1 Yb3 Sb5 165.78(2) . 1_554 ?
Zn1 Yb3 Sb5 49.57(3) 1_554 1_554 ?
Zn1 Yb3 Sb5 111.38(3) . 1_554 ?
Sb3 Yb3 Sb5 88.70(2) 3 1_554 ?
Sb5 Yb3 Sb5 89.40(2) . 1_554 ?
Sb1 Yb3 Sb2 81.667(15) 1_554 7_565 ?
Sb1 Yb3 Sb2 81.667(15) . 7_565 ?
Zn1 Yb3 Sb2 46.70(2) 1_554 7_565 ?
Zn1 Yb3 Sb2 46.70(2) . 7_565 ?
Sb3 Yb3 Sb2 170.17(3) 3 7_565 ?
Sb5 Yb3 Sb2 84.32(2) . 7_565 ?
Sb5 Yb3 Sb2 84.32(2) 1_554 7_565 ?
Sb1 Yb3 Yb4 132.154(8) 1_554 . ?
Sb1 Yb3 Yb4 132.154(8) . . ?
Zn1 Yb3 Yb4 100.30(3) 1_554 . ?
Zn1 Yb3 Yb4 100.30(3) . . ?
Sb3 Yb3 Yb4 56.512(19) 3 . ?
Sb5 Yb3 Yb4 52.770(15) . . ?
Sb5 Yb3 Yb4 52.770(15) 1_554 . ?
Sb2 Yb3 Yb4 113.66(2) 7_565 . ?
Sb1 Yb3 Yb2 114.943(13) 1_554 . ?
Sb1 Yb3 Yb2 114.943(13) . . ?
Zn1 Yb3 Yb2 58.69(3) 1_554 . ?
Zn1 Yb3 Yb2 58.69(3) . . ?
Sb3 Yb3 Yb2 119.94(2) 3 . ?
Sb5 Yb3 Yb2 52.817(15) . . ?
Sb5 Yb3 Yb2 52.817(15) 1_554 . ?
Sb2 Yb3 Yb2 50.236(18) 7_565 . ?
Yb4 Yb3 Yb2 63.425(14) . . ?
Sb1 Yb3 Yb5 102.882(16) 1_554 3_556 ?
Sb1 Yb3 Yb5 54.211(10) . 3_556 ?
Zn1 Yb3 Yb5 159.16(3) 1_554 3_556 ?
Zn1 Yb3 Yb5 97.84(2) . 3_556 ?
Sb3 Yb3 Yb5 50.768(15) 3 3_556 ?
Sb5 Yb3 Yb5 88.876(16) . 3_556 ?
Sb5 Yb3 Yb5 139.46(2) 1_554 3_556 ?
Sb2 Yb3 Yb5 135.688(14) 7_565 3_556 ?
Yb4 Yb3 Yb5 95.877(14) . 3_556 ?
Yb2 Yb3 Yb5 141.685(10) . 3_556 ?
Sb1 Yb3 Yb5 54.211(10) 1_554 3 ?
Sb1 Yb3 Yb5 102.882(16) . 3 ?
Zn1 Yb3 Yb5 97.84(2) 1_554 3 ?
Zn1 Yb3 Yb5 159.16(3) . 3 ?
Sb3 Yb3 Yb5 50.768(15) 3 3 ?
Sb5 Yb3 Yb5 139.46(2) . 3 ?
Sb5 Yb3 Yb5 88.876(16) 1_554 3 ?
Sb2 Yb3 Yb5 135.688(14) 7_565 3 ?
Yb4 Yb3 Yb5 95.877(14) . 3 ?
Yb2 Yb3 Yb5 141.685(10) . 3 ?
Yb5 Yb3 Yb5 67.306(14) 3_556 3 ?
Zn3 Yb4 Sb4 50.52(17) . . ?
Zn3 Yb4 Sb4 50.52(17) . 1_554 ?
Sb4 Yb4 Sb4 91.63(3) . 1_554 ?
Zn3 Yb4 Sb5 131.38(13) . 1_554 ?
Sb4 Yb4 Sb5 176.20(3) . 1_554 ?
Sb4 Yb4 Sb5 88.334(16) 1_554 1_554 ?
Zn3 Yb4 Sb5 131.38(13) . . ?
Sb4 Yb4 Sb5 88.334(16) . . ?
Sb4 Yb4 Sb5 176.20(3) 1_554 . ?
Sb5 Yb4 Sb5 91.45(3) 1_554 . ?
Zn3 Yb4 Sb3 76.7(4) . . ?
Sb4 Yb4 Sb3 97.56(2) . . ?
Sb4 Yb4 Sb3 97.56(2) 1_554 . ?
Sb5 Yb4 Sb3 86.20(2) 1_554 . ?
Sb5 Yb4 Sb3 86.20(2) . . ?
Zn3 Yb4 Sb3 113.1(4) . 3 ?
Sb4 Yb4 Sb3 89.28(2) . 3 ?
Sb4 Yb4 Sb3 89.28(2) 1_554 3 ?
Sb5 Yb4 Sb3 86.92(2) 1_554 3 ?
Sb5 Yb4 Sb3 86.92(2) . 3 ?
Sb3 Yb4 Sb3 170.15(2) . 3 ?
Zn3 Yb4 Zn2 88.1(4) . 3_556 ?
Sb4 Yb4 Zn2 46.90(3) . 3_556 ?
Sb4 Yb4 Zn2 100.87(3) 1_554 3_556 ?
Sb5 Yb4 Zn2 129.41(3) 1_554 3_556 ?
Sb5 Yb4 Zn2 76.37(2) . 3_556 ?
Sb3 Yb4 Zn2 139.861(19) . 3_556 ?
Sb3 Yb4 Zn2 44.23(2) 3 3_556 ?
Zn3 Yb4 Zn2 88.1(4) . 3 ?
Sb4 Yb4 Zn2 100.87(3) . 3 ?
Sb4 Yb4 Zn2 46.90(3) 1_554 3 ?
Sb5 Yb4 Zn2 76.37(2) 1_554 3 ?
Sb5 Yb4 Zn2 129.41(3) . 3 ?
Sb3 Yb4 Zn2 139.861(19) . 3 ?
Sb3 Yb4 Zn2 44.23(2) 3 3 ?
Zn2 Yb4 Zn2 74.88(3) 3_556 3 ?
Zn3 Yb4 Yb3 165.8(4) . . ?
Sb4 Yb4 Yb3 123.106(17) . . ?
Sb4 Yb4 Yb3 123.106(17) 1_554 . ?
Sb5 Yb4 Yb3 54.144(15) 1_554 . ?
Sb5 Yb4 Yb3 54.144(15) . . ?
Sb3 Yb4 Yb3 117.52(2) . . ?
Sb3 Yb4 Yb3 52.630(18) 3 . ?
Zn2 Yb4 Yb3 80.61(2) 3_556 . ?
Zn2 Yb4 Yb3 80.61(2) 3 . ?
Zn3 Yb4 Yb2 52.8(4) . 3 ?
Sb4 Yb4 Yb2 52.262(16) . 3 ?
Sb4 Yb4 Yb2 52.262(16) 1_554 3 ?
Sb5 Yb4 Yb2 125.352(17) 1_554 3 ?
Sb5 Yb4 Yb2 125.352(17) . 3 ?
Sb3 Yb4 Yb2 129.46(2) . 3 ?
Sb3 Yb4 Yb2 60.387(19) 3 3 ?
Zn2 Yb4 Yb2 49.35(2) 3_556 3 ?
Zn2 Yb4 Yb2 49.35(2) 3 3 ?
Yb3 Yb4 Yb2 113.017(19) . 3 ?
Zn3 Yb4 Yb2 135.4(4) . . ?
Sb4 Yb4 Yb2 130.776(15) . . ?
Sb4 Yb4 Yb2 130.776(15) 1_554 . ?
Sb5 Yb4 Yb2 51.090(15) 1_554 . ?
Sb5 Yb4 Yb2 51.090(15) . . ?
Sb3 Yb4 Yb2 58.680(19) . . ?
Sb3 Yb4 Yb2 111.47(2) 3 . ?
Zn2 Yb4 Yb2 125.49(2) 3_556 . ?
Zn2 Yb4 Yb2 125.49(2) 3 . ?
Yb3 Yb4 Yb2 58.839(15) . . ?
Yb2 Yb4 Yb2 171.856(19) 3 . ?
Zn3 Yb5 Zn3 91.2(6) 1_556 . ?
Zn3 Yb5 Zn1 88.9(3) 1_556 7_665 ?
Zn3 Yb5 Zn1 88.9(3) . 7_665 ?
Zn3 Yb5 Sb3 136.8(3) 1_556 . ?
Zn3 Yb5 Sb3 74.1(3) . . ?
Zn1 Yb5 Sb3 129.948(19) 7_665 . ?
Zn3 Yb5 Sb3 74.1(3) 1_556 1_556 ?
Zn3 Yb5 Sb3 136.8(3) . 1_556 ?
Zn1 Yb5 Sb3 129.948(19) 7_665 1_556 ?
Sb3 Yb5 Sb3 89.24(2) . 1_556 ?
Zn3 Yb5 Sb4 47.8(3) 1_556 . ?
Zn3 Yb5 Sb4 47.8(3) . . ?
Zn1 Yb5 Sb4 104.66(3) 7_665 . ?
Sb3 Yb5 Sb4 97.74(2) . . ?
Sb3 Yb5 Sb4 97.74(2) 1_556 . ?
Zn3 Yb5 Sb2 43.4(3) 1_556 1_556 ?
Zn3 Yb5 Sb2 104.3(3) . 1_556 ?
Zn1 Yb5 Sb2 49.022(18) 7_665 1_556 ?
Sb3 Yb5 Sb2 178.28(2) . 1_556 ?
Sb3 Yb5 Sb2 92.395(16) 1_556 1_556 ?
Sb4 Yb5 Sb2 81.50(2) . 1_556 ?
Zn3 Yb5 Sb2 104.3(3) 1_556 . ?
Zn3 Yb5 Sb2 43.4(3) . . ?
Zn1 Yb5 Sb2 49.022(18) 7_665 . ?
Sb3 Yb5 Sb2 92.395(16) . . ?
Sb3 Yb5 Sb2 178.28(2) 1_556 . ?
Sb4 Yb5 Sb2 81.50(2) . . ?
Sb2 Yb5 Sb2 85.97(2) 1_556 . ?
Zn3 Yb5 Sb1 123.1(3) 1_556 3_546 ?
Zn3 Yb5 Sb1 123.1(3) . 3_546 ?
Zn1 Yb5 Sb1 53.00(3) 7_665 3_546 ?
Sb3 Yb5 Sb1 98.11(2) . 3_546 ?
Sb3 Yb5 Sb1 98.11(2) 1_556 3_546 ?
Sb4 Yb5 Sb1 157.65(2) . 3_546 ?
Sb2 Yb5 Sb1 82.199(19) 1_556 3_546 ?
Sb2 Yb5 Sb1 82.199(19) . 3_546 ?
Zn3 Yb5 Zn2 101.6(3) 1_556 . ?
Zn3 Yb5 Zn2 101.6(3) . . ?
Zn1 Yb5 Zn2 164.85(4) 7_665 . ?
Sb3 Yb5 Zn2 45.567(13) . . ?
Sb3 Yb5 Zn2 45.567(13) 1_556 . ?
Sb4 Yb5 Zn2 90.50(3) . . ?
Sb2 Yb5 Zn2 135.867(14) 1_556 . ?
Sb2 Yb5 Zn2 135.867(14) . . ?
Sb1 Yb5 Zn2 111.85(3) 3_546 . ?
Zn3 Yb5 Yb3 168.0(3) 1_556 3_545 ?
Zn3 Yb5 Yb3 100.7(3) . 3_545 ?
Zn1 Yb5 Yb3 89.59(3) 7_665 3_545 ?
Sb3 Yb5 Yb3 50.186(17) . 3_545 ?
Sb3 Yb5 Yb3 97.94(2) 1_556 3_545 ?
Sb4 Yb5 Yb3 143.815(10) . 3_545 ?
Sb2 Yb5 Yb3 130.01(2) 1_556 3_545 ?
Sb2 Yb5 Yb3 83.530(17) . 3_545 ?
Sb1 Yb5 Yb3 48.002(10) 3_546 3_545 ?
Zn2 Yb5 Yb3 77.84(2) . 3_545 ?
Zn3 Yb5 Yb3 100.7(3) 1_556 3_546 ?
Zn3 Yb5 Yb3 168.0(3) . 3_546 ?
Zn1 Yb5 Yb3 89.59(3) 7_665 3_546 ?
Sb3 Yb5 Yb3 97.94(2) . 3_546 ?
Sb3 Yb5 Yb3 50.186(17) 1_556 3_546 ?
Sb4 Yb5 Yb3 143.815(10) . 3_546 ?
Sb2 Yb5 Yb3 83.530(17) 1_556 3_546 ?
Sb2 Yb5 Yb3 130.01(2) . 3_546 ?
Sb1 Yb5 Yb3 48.002(10) 3_546 3_546 ?
Zn2 Yb5 Yb3 77.84(2) . 3_546 ?
Yb3 Yb5 Yb3 67.306(14) 3_545 3_546 ?
Zn1 Sb1 Zn1 180.0 . 5_566 ?
Zn1 Sb1 Yb3 117.551(19) . 5_565 ?
Zn1 Sb1 Yb3 62.449(19) 5_566 5_565 ?
Zn1 Sb1 Yb3 117.551(19) . 5_566 ?
Zn1 Sb1 Yb3 62.449(19) 5_566 5_566 ?
Yb3 Sb1 Yb3 93.571(16) 5_565 5_566 ?
Zn1 Sb1 Yb3 62.449(19) . 1_556 ?
Zn1 Sb1 Yb3 117.551(19) 5_566 1_556 ?
Yb3 Sb1 Yb3 180.0 5_565 1_556 ?
Yb3 Sb1 Yb3 86.429(16) 5_566 1_556 ?
Zn1 Sb1 Yb3 62.449(19) . . ?
Zn1 Sb1 Yb3 117.551(19) 5_566 . ?
Yb3 Sb1 Yb3 86.429(16) 5_565 . ?
Yb3 Sb1 Yb3 180.0 5_566 . ?
Yb3 Sb1 Yb3 93.571(15) 1_556 . ?
Zn1 Sb1 Yb5 119.51(3) . 3_556 ?
Zn1 Sb1 Yb5 60.49(3) 5_566 3_556 ?
Yb3 Sb1 Yb5 102.213(12) 5_565 3_556 ?
Yb3 Sb1 Yb5 102.213(12) 5_566 3_556 ?
Yb3 Sb1 Yb5 77.787(12) 1_556 3_556 ?
Yb3 Sb1 Yb5 77.787(12) . 3_556 ?
Zn1 Sb1 Yb5 60.49(3) . 7_565 ?
Zn1 Sb1 Yb5 119.51(3) 5_566 7_565 ?
Yb3 Sb1 Yb5 77.787(12) 5_565 7_565 ?
Yb3 Sb1 Yb5 77.787(12) 5_566 7_565 ?
Yb3 Sb1 Yb5 102.213(12) 1_556 7_565 ?
Yb3 Sb1 Yb5 102.213(12) . 7_565 ?
Yb5 Sb1 Yb5 180.0 3_556 7_565 ?
Zn3 Sb2 Zn1 121.70(11) . 7_665 ?
Zn3 Sb2 Zn1 121.70(11) . 7_664 ?
Zn1 Sb2 Zn1 113.06(6) 7_665 7_664 ?
Zn3 Sb2 Yb2 141.8(5) . 7_665 ?
Zn1 Sb2 Yb2 71.97(4) 7_665 7_665 ?
Zn1 Sb2 Yb2 71.97(4) 7_664 7_665 ?
Zn3 Sb2 Yb1 73.6(4) . 3_556 ?
Zn1 Sb2 Yb1 71.63(3) 7_665 3_556 ?
Zn1 Sb2 Yb1 146.60(5) 7_664 3_556 ?
Yb2 Sb2 Yb1 78.993(18) 7_665 3_556 ?
Zn3 Sb2 Yb1 73.6(4) . 3 ?
Zn1 Sb2 Yb1 146.60(5) 7_665 3 ?
Zn1 Sb2 Yb1 71.63(3) 7_664 3 ?
Yb2 Sb2 Yb1 78.993(18) 7_665 3 ?
Yb1 Sb2 Yb1 87.15(2) 3_556 3 ?
Zn3 Sb2 Yb5 64.9(4) . 1_554 ?
Zn1 Sb2 Yb5 133.74(5) 7_665 1_554 ?
Zn1 Sb2 Yb5 63.51(3) 7_664 1_554 ?
Yb2 Sb2 Yb5 134.556(15) 7_665 1_554 ?
Yb1 Sb2 Yb5 138.48(3) 3_556 1_554 ?
Yb1 Sb2 Yb5 78.975(13) 3 1_554 ?
Zn3 Sb2 Yb5 64.9(4) . . ?
Zn1 Sb2 Yb5 63.51(3) 7_665 . ?
Zn1 Sb2 Yb5 133.74(5) 7_664 . ?
Yb2 Sb2 Yb5 134.556(15) 7_665 . ?
Yb1 Sb2 Yb5 78.975(13) 3_556 . ?
Yb1 Sb2 Yb5 138.48(3) 3 . ?
Yb5 Sb2 Yb5 85.97(2) 1_554 . ?
Zn3 Sb2 Yb3 149.5(5) . 7_665 ?
Zn1 Sb2 Yb3 57.46(3) 7_665 7_665 ?
Zn1 Sb2 Yb3 57.46(3) 7_664 7_665 ?
Yb2 Sb2 Yb3 68.64(2) 7_665 7_665 ?
Yb1 Sb2 Yb3 125.540(18) 3_556 7_665 ?
Yb1 Sb2 Yb3 125.540(18) 3 7_665 ?
Yb5 Sb2 Yb3 93.59(2) 1_554 7_665 ?
Yb5 Sb2 Yb3 93.59(2) . 7_665 ?
Zn2 Sb3 Zn2 114.84(6) 1_554 . ?
Zn2 Sb3 Yb3 111.36(4) 1_554 3_545 ?
Zn2 Sb3 Yb3 111.36(4) . 3_545 ?
Zn2 Sb3 Yb5 158.93(5) 1_554 . ?
Zn2 Sb3 Yb5 75.49(3) . . ?
Yb3 Sb3 Yb5 79.05(2) 3_545 . ?
Zn2 Sb3 Yb5 75.49(3) 1_554 1_554 ?
Zn2 Sb3 Yb5 158.93(5) . 1_554 ?
Yb3 Sb3 Yb5 79.05(2) 3_545 1_554 ?
Yb5 Sb3 Yb5 89.24(2) . 1_554 ?
Zn2 Sb3 Yb4 82.13(4) 1_554 . ?
Zn2 Sb3 Yb4 82.13(4) . . ?
Yb3 Sb3 Yb4 152.18(3) 3_545 . ?
Yb5 Sb3 Yb4 81.25(2) . . ?
Yb5 Sb3 Yb4 81.25(2) 1_554 . ?
Zn2 Sb3 Yb4 75.21(4) 1_554 3_545 ?
Zn2 Sb3 Yb4 75.21(4) . 3_545 ?
Yb3 Sb3 Yb4 70.86(2) 3_545 3_545 ?
Yb5 Sb3 Yb4 125.85(2) . 3_545 ?
Yb5 Sb3 Yb4 125.85(2) 1_554 3_545 ?
Yb4 Sb3 Yb4 136.97(3) . 3_545 ?
Zn2 Sb3 Yb2 57.54(3) 1_554 . ?
Zn2 Sb3 Yb2 57.54(3) . . ?
Yb3 Sb3 Yb2 137.22(3) 3_545 . ?
Yb5 Sb3 Yb2 127.253(18) . . ?
Yb5 Sb3 Yb2 127.253(18) 1_554 . ?
Yb4 Sb3 Yb2 70.60(2) . . ?
Yb4 Sb3 Yb2 66.37(2) 3_545 . ?
Zn3 Sb4 Zn3 121.8(7) . 1_556 ?
Zn3 Sb4 Zn2 119.1(4) . 3_556 ?
Zn3 Sb4 Zn2 119.1(4) 1_556 3_556 ?
Zn3 Sb4 Yb2 146.6(5) . 3_556 ?
Zn3 Sb4 Yb2 64.8(5) 1_556 3_556 ?
Zn2 Sb4 Yb2 64.06(3) 3_556 3_556 ?
Zn3 Sb4 Yb2 64.8(5) . 3 ?
Zn3 Sb4 Yb2 146.6(5) 1_556 3 ?
Zn2 Sb4 Yb2 64.06(3) 3_556 3 ?
Yb2 Sb4 Yb2 92.30(3) 3_556 3 ?
Zn3 Sb4 Yb4 59.3(4) . . ?
Zn3 Sb4 Yb4 138.0(5) 1_556 . ?
Zn2 Sb4 Yb4 77.30(3) 3_556 . ?
Yb2 Sb4 Yb4 140.93(3) 3_556 . ?
Yb2 Sb4 Yb4 75.052(15) 3 . ?
Zn3 Sb4 Yb4 138.0(5) . 1_556 ?
Zn3 Sb4 Yb4 59.3(4) 1_556 1_556 ?
Zn2 Sb4 Yb4 77.30(3) 3_556 1_556 ?
Yb2 Sb4 Yb4 75.052(15) 3_556 1_556 ?
Yb2 Sb4 Yb4 140.93(3) 3 1_556 ?
Yb4 Sb4 Yb4 91.63(3) . 1_556 ?
Zn3 Sb4 Yb5 65.0(4) . . ?
Zn3 Sb4 Yb5 65.0(4) 1_556 . ?
Zn2 Sb4 Yb5 152.17(4) 3_556 . ?
Yb2 Sb4 Yb5 129.614(17) 3_556 . ?
Yb2 Sb4 Yb5 129.614(17) 3 . ?
Yb4 Sb4 Yb5 83.43(2) . . ?
Yb4 Sb4 Yb5 83.43(2) 1_556 . ?
Zn3 Sb4 Yb1 72.4(4) . 3_556 ?
Zn3 Sb4 Yb1 72.4(4) 1_556 3_556 ?
Zn2 Sb4 Yb1 126.70(4) 3_556 3_556 ?
Yb2 Sb4 Yb1 80.251(19) 3_556 3_556 ?
Yb2 Sb4 Yb1 80.251(19) 3 3_556 ?
Yb4 Sb4 Yb1 131.425(15) . 3_556 ?
Yb4 Sb4 Yb1 131.425(15) 1_556 3_556 ?
Yb5 Sb4 Yb1 81.13(2) . 3_556 ?
Zn1 Sb5 Zn2 114.01(5) . . ?
Zn1 Sb5 Yb4 132.840(16) . 1_556 ?
Zn2 Sb5 Yb4 82.41(3) . 1_556 ?
Zn1 Sb5 Yb4 132.840(16) . . ?
Zn2 Sb5 Yb4 82.41(3) . . ?
Yb4 Sb5 Yb4 91.45(3) 1_556 . ?
Zn1 Sb5 Yb2 72.23(3) . . ?
Zn2 Sb5 Yb2 62.86(3) . . ?
Yb4 Sb5 Yb2 144.68(3) 1_556 . ?
Yb4 Sb5 Yb2 78.470(14) . . ?
Zn1 Sb5 Yb2 72.23(3) . 1_556 ?
Zn2 Sb5 Yb2 62.86(3) . 1_556 ?
Yb4 Sb5 Yb2 78.470(14) 1_556 1_556 ?
Yb4 Sb5 Yb2 144.68(3) . 1_556 ?
Yb2 Sb5 Yb2 90.37(3) . 1_556 ?
Zn1 Sb5 Yb3 63.75(3) . . ?
Zn2 Sb5 Yb3 133.494(17) . . ?
Yb4 Sb5 Yb3 135.75(3) 1_556 . ?
Yb4 Sb5 Yb3 73.086(15) . . ?
Yb2 Sb5 Yb3 73.714(15) . . ?
Yb2 Sb5 Yb3 135.85(3) 1_556 . ?
Zn1 Sb5 Yb3 63.75(3) . 1_556 ?
Zn2 Sb5 Yb3 133.494(17) . 1_556 ?
Yb4 Sb5 Yb3 73.086(15) 1_556 1_556 ?
Yb4 Sb5 Yb3 135.75(3) . 1_556 ?
Yb2 Sb5 Yb3 135.85(3) . 1_556 ?
Yb2 Sb5 Yb3 73.714(15) 1_556 1_556 ?
Yb3 Sb5 Yb3 89.40(2) . 1_556 ?
Sb5 Zn1 Sb2 117.31(4) . 7_565 ?
Sb5 Zn1 Sb2 117.31(4) . 7_566 ?
Sb2 Zn1 Sb2 113.06(6) 7_565 7_566 ?
Sb5 Zn1 Sb1 101.19(5) . . ?
Sb2 Zn1 Sb1 102.19(4) 7_565 . ?
Sb2 Zn1 Sb1 102.19(4) 7_566 . ?
Sb5 Zn1 Yb3 66.68(3) . 1_556 ?
Sb2 Zn1 Yb3 163.08(6) 7_565 1_556 ?
Sb2 Zn1 Yb3 75.83(2) 7_566 1_556 ?
Sb1 Zn1 Yb3 61.17(3) . 1_556 ?
Sb5 Zn1 Yb3 66.68(3) . . ?
Sb2 Zn1 Yb3 75.83(2) 7_565 . ?
Sb2 Zn1 Yb3 163.08(6) 7_566 . ?
Sb1 Zn1 Yb3 61.17(3) . . ?
Yb3 Zn1 Yb3 92.14(4) 1_556 . ?
Sb5 Zn1 Yb5 167.70(7) . 7_565 ?
Sb2 Zn1 Yb5 67.47(3) 7_565 7_565 ?
Sb2 Zn1 Yb5 67.47(3) 7_566 7_565 ?
Sb1 Zn1 Yb5 66.51(3) . 7_565 ?
Yb3 Zn1 Yb5 105.39(4) 1_556 7_565 ?
Yb3 Zn1 Yb5 105.39(4) . 7_565 ?
Sb5 Zn1 Yb2 60.87(3) . 1_556 ?
Sb2 Zn1 Yb2 126.01(6) 7_565 1_556 ?
Sb2 Zn1 Yb2 60.15(3) 7_566 1_556 ?
Sb1 Zn1 Yb2 131.77(3) . 1_556 ?
Yb3 Zn1 Yb2 70.77(2) 1_556 1_556 ?
Yb3 Zn1 Yb2 127.44(5) . 1_556 ?
Yb5 Zn1 Yb2 126.86(3) 7_565 1_556 ?
Sb5 Zn1 Yb2 60.87(3) . . ?
Sb2 Zn1 Yb2 60.15(3) 7_565 . ?
Sb2 Zn1 Yb2 126.01(6) 7_566 . ?
Sb1 Zn1 Yb2 131.77(3) . . ?
Yb3 Zn1 Yb2 127.44(5) 1_556 . ?
Yb3 Zn1 Yb2 70.77(2) . . ?
Yb5 Zn1 Yb2 126.86(3) 7_565 . ?
Yb2 Zn1 Yb2 81.19(4) 1_556 . ?
Sb5 Zn1 Yb1 115.61(5) . . ?
Sb2 Zn1 Yb1 61.69(3) 7_565 . ?
Sb2 Zn1 Yb1 61.69(3) 7_566 . ?
Sb1 Zn1 Yb1 143.20(5) . . ?
Yb3 Zn1 Yb1 133.23(2) 1_556 . ?
Yb3 Zn1 Yb1 133.23(2) . . ?
Yb5 Zn1 Yb1 76.69(3) 7_565 . ?
Yb2 Zn1 Yb1 71.64(3) 1_556 . ?
Yb2 Zn1 Yb1 71.64(3) . . ?
Sb3 Zn2 Sb3 114.84(6) 1_556 . ?
Sb3 Zn2 Sb4 113.48(4) 1_556 3_546 ?
Sb3 Zn2 Sb4 113.48(4) . 3_546 ?
Sb3 Zn2 Sb5 106.14(4) 1_556 . ?
Sb3 Zn2 Sb5 106.14(4) . . ?
Sb4 Zn2 Sb5 101.20(5) 3_546 . ?
Sb3 Zn2 Yb2 167.45(5) 1_556 . ?
Sb3 Zn2 Yb2 76.568(19) . . ?
Sb4 Zn2 Yb2 63.39(3) 3_546 . ?
Sb5 Zn2 Yb2 64.09(3) . . ?
Sb3 Zn2 Yb2 76.568(19) 1_556 1_556 ?
Sb3 Zn2 Yb2 167.45(5) . 1_556 ?
Sb4 Zn2 Yb2 63.39(3) 3_546 1_556 ?
Sb5 Zn2 Yb2 64.09(3) . 1_556 ?
Yb2 Zn2 Yb2 91.62(4) . 1_556 ?
Sb3 Zn2 Yb5 58.94(3) 1_556 . ?
Sb3 Zn2 Yb5 58.94(3) . . ?
Sb4 Zn2 Yb5 154.37(6) 3_546 . ?
Sb5 Zn2 Yb5 104.43(5) . . ?
Yb2 Zn2 Yb5 129.41(3) . . ?
Yb2 Zn2 Yb5 129.41(3) 1_556 . ?
Sb3 Zn2 Yb4 122.21(5) 1_556 3_545 ?
Sb3 Zn2 Yb4 60.56(3) . 3_545 ?
Sb4 Zn2 Yb4 55.80(3) 3_546 3_545 ?
Sb5 Zn2 Yb4 131.24(3) . 3_545 ?
Yb2 Zn2 Yb4 67.16(2) . 3_545 ?
Yb2 Zn2 Yb4 118.93(5) 1_556 3_545 ?
Yb5 Zn2 Yb4 105.32(3) . 3_545 ?
Sb3 Zn2 Yb4 60.56(3) 1_556 3_546 ?
Sb3 Zn2 Yb4 122.21(5) . 3_546 ?
Sb4 Zn2 Yb4 55.80(3) 3_546 3_546 ?
Sb5 Zn2 Yb4 131.24(3) . 3_546 ?
Yb2 Zn2 Yb4 118.93(5) . 3_546 ?
Yb2 Zn2 Yb4 67.16(2) 1_556 3_546 ?
Yb5 Zn2 Yb4 105.32(3) . 3_546 ?
Yb4 Zn2 Yb4 74.88(3) 3_545 3_546 ?
Sb2 Zn3 Sb4 117.6(3) . 1_554 ?
Sb2 Zn3 Sb4 117.6(3) . . ?
Sb4 Zn3 Sb4 121.8(7) 1_554 . ?
Sb2 Zn3 Yb4 151.7(10) . . ?
Sb4 Zn3 Yb4 70.2(3) 1_554 . ?
Sb4 Zn3 Yb4 70.2(3) . . ?
Sb2 Zn3 Yb2 128.7(8) . 3 ?
Sb4 Zn3 Yb2 66.2(4) 1_554 3 ?
Sb4 Zn3 Yb2 66.2(4) . 3 ?
Yb4 Zn3 Yb2 79.5(4) . 3 ?
Sb2 Zn3 Yb5 71.7(4) . 1_554 ?
Sb4 Zn3 Yb5 67.2(2) 1_554 1_554 ?
Sb4 Zn3 Yb5 149.5(8) . 1_554 ?
Yb4 Zn3 Yb5 88.9(5) . 1_554 ?
Yb2 Zn3 Yb5 133.2(3) 3 1_554 ?
Sb2 Zn3 Yb5 71.7(4) . . ?
Sb4 Zn3 Yb5 149.5(8) 1_554 . ?
Sb4 Zn3 Yb5 67.2(2) . . ?
Yb4 Zn3 Yb5 88.9(5) . . ?
Yb2 Zn3 Yb5 133.2(3) 3 . ?
Yb5 Zn3 Yb5 91.2(6) 1_554 . ?
Sb2 Zn3 Yb1 64.9(3) . 3_556 ?
Sb4 Zn3 Yb1 132.3(8) 1_554 3_556 ?
Sb4 Zn3 Yb1 62.4(3) . 3_556 ?
Yb4 Zn3 Yb1 132.2(4) . 3_556 ?
Yb2 Zn3 Yb1 77.0(4) 3 3_556 ?
Yb5 Zn3 Yb1 136.5(5) 1_554 3_556 ?
Yb5 Zn3 Yb1 78.20(17) . 3_556 ?
Sb2 Zn3 Yb1 64.9(3) . 3 ?
Sb4 Zn3 Yb1 62.4(3) 1_554 3 ?
Sb4 Zn3 Yb1 132.3(8) . 3 ?
Yb4 Zn3 Yb1 132.2(4) . 3 ?
Yb2 Zn3 Yb1 77.0(4) 3 3 ?
Yb5 Zn3 Yb1 78.20(17) 1_554 3 ?
Yb5 Zn3 Yb1 136.5(5) . 3 ?
Yb1 Zn3 Yb1 81.2(4) 3_556 3 ?

loop_
_geom_bond_atom_site_label_1
_geom_bond_atom_site_label_2
_geom_bond_distance
_geom_bond_site_symmetry_2
_geom_bond_publ_flag
Yb1 Sb4 3.2332(8) 7_565 ?
Yb1 Sb4 3.2332(8) 3_546 ?
Yb1 Sb2 3.2829(7) 7_566 ?
Yb1 Sb2 3.2829(7) 3_545 ?
Yb1 Sb2 3.2829(7) 7_565 ?
Yb1 Sb2 3.2829(7) 3_546 ?
Yb1 Zn3 3.479(15) 7_565 ?
Yb1 Zn3 3.479(15) 3_546 ?
Yb1 Zn3 3.479(15) 7_566 ?
Yb1 Zn3 3.479(15) 3_545 ?
Yb1 Zn1 3.5389(16) . ?
Yb1 Zn1 3.5389(16) 5_556 ?
Yb2 Zn3 3.10(2) 3_545 ?
Yb2 Sb4 3.1379(7) 3_545 ?
Yb2 Sb4 3.1379(7) 3_546 ?
Yb2 Zn2 3.1560(11) . ?
Yb2 Zn2 3.1560(11) 1_554 ?
Yb2 Sb2 3.1722(10) 7_565 ?
Yb2 Sb5 3.1900(7) . ?
Yb2 Sb5 3.1900(7) 1_554 ?
Yb2 Zn1 3.4777(12) 1_554 ?
Yb2 Zn1 3.4777(12) . ?
Yb2 Sb3 3.6380(10) . ?
Yb2 Yb4 3.8336(8) 3_545 ?
Yb3 Sb1 3.1051(4) 1_554 ?
Yb3 Sb1 3.1051(4) . ?
Yb3 Zn1 3.1423(12) 1_554 ?
Yb3 Zn1 3.1423(12) . ?
Yb3 Sb3 3.1949(10) 3 ?
Yb3 Sb5 3.2173(7) . ?
Yb3 Sb5 3.2173(7) 1_554 ?
Yb3 Sb2 3.6139(10) 7_565 ?
Yb3 Yb4 3.7978(8) . ?
Yb3 Yb5 4.0835(7) 3_556 ?
Yb3 Yb5 4.0835(7) 3 ?
Yb4 Zn3 2.885(17) . ?
Yb4 Sb4 3.1557(7) . ?
Yb4 Sb4 3.1557(7) 1_554 ?
Yb4 Sb5 3.1606(7) 1_554 ?
Yb4 Sb5 3.1606(7) . ?
Yb4 Sb3 3.2964(10) . ?
Yb4 Sb3 3.3527(10) 3 ?
Yb4 Zn2 3.7223(13) 3_556 ?
Yb4 Zn2 3.7223(13) 3 ?
Yb4 Yb2 3.8336(8) 3 ?
Yb5 Zn3 3.168(16) 1_556 ?
Yb5 Zn3 3.168(16) . ?
Yb5 Zn1 3.2159(16) 7_665 ?
Yb5 Sb3 3.2218(7) . ?
Yb5 Sb3 3.2218(7) 1_556 ?
Yb5 Sb4 3.2226(11) . ?
Yb5 Sb2 3.3191(7) 1_556 ?
Yb5 Sb2 3.3191(7) . ?
Yb5 Sb1 3.3892(6) 3_546 ?
Yb5 Zn2 3.6408(16) . ?
Yb5 Yb3 4.0835(7) 3_545 ?
Yb5 Yb3 4.0835(7) 3_546 ?
Sb1 Zn1 2.9512(16) . ?
Sb1 Zn1 2.9512(16) 5_566 ?
Sb1 Yb3 3.1050(4) 5_565 ?
Sb1 Yb3 3.1050(4) 5_566 ?
Sb1 Yb3 3.1051(4) 1_556 ?
Sb1 Yb5 3.3892(6) 3_556 ?
Sb1 Yb5 3.3892(6) 7_565 ?
Sb2 Zn3 2.402(17) . ?
Sb2 Zn1 2.7128(10) 7_665 ?
Sb2 Zn1 2.7128(10) 7_664 ?
Sb2 Yb2 3.1722(10) 7_665 ?
Sb2 Yb1 3.2829(7) 3_556 ?
Sb2 Yb1 3.2829(7) 3 ?
Sb2 Yb5 3.3191(7) 1_554 ?
Sb2 Yb3 3.6139(10) 7_665 ?
Sb3 Zn2 2.6855(9) 1_554 ?
Sb3 Zn2 2.6855(9) . ?
Sb3 Yb3 3.1949(10) 3_545 ?
Sb3 Yb5 3.2218(7) 1_554 ?
Sb3 Yb4 3.3527(10) 3_545 ?
Sb4 Zn3 2.589(9) . ?
Sb4 Zn3 2.589(9) 1_556 ?
Sb4 Zn2 2.7859(17) 3_556 ?
Sb4 Yb2 3.1379(7) 3_556 ?
Sb4 Yb2 3.1379(7) 3 ?
Sb4 Yb4 3.1557(7) 1_556 ?
Sb4 Yb1 3.2332(8) 3_556 ?
Sb5 Zn1 2.6668(17) . ?
Sb5 Zn2 2.8341(18) . ?
Sb5 Yb4 3.1606(7) 1_556 ?
Sb5 Yb2 3.1900(7) 1_556 ?
Sb5 Yb3 3.2173(7) 1_556 ?
Zn1 Sb2 2.7128(10) 7_565 ?
Zn1 Sb2 2.7128(10) 7_566 ?
Zn1 Yb3 3.1423(12) 1_556 ?
Zn1 Yb5 3.2159(16) 7_565 ?
Zn1 Yb2 3.4777(12) 1_556 ?
Zn2 Sb3 2.6855(9) 1_556 ?
Zn2 Sb4 2.7859(17) 3_546 ?
Zn2 Yb2 3.1560(11) 1_556 ?
Zn2 Yb4 3.7223(13) 3_545 ?
Zn2 Yb4 3.7223(13) 3_546 ?
Zn3 Sb4 2.589(9) 1_554 ?
Zn3 Yb2 3.10(2) 3 ?
Zn3 Yb5 3.168(16) 1_554 ?
Zn3 Yb1 3.479(15) 3_556 ?
Zn3 Yb1 3.479(15) 3 ?
